data_7102192
loop_
_publ_author_name
'Petrar, Petronela Maria'
'Nemes, Gabriela'
'Silaghi-Dumitrescu, Ioan'
'Ranaivonjatovo, Henri'
'Gornitzka, Heinz'
'Escudi\'e, Jean'

_publ_section_title
;
 1,3-Digermacyclobutanes with exocyclic C=P and C=P=S double bonds.
;
_journal_issue 40
_journal_name_full 'Chemical communications (Cambridge, England)'
_journal_page_first 4149
_journal_page_last 4151
_journal_paper_doi 10.1039/b708308d
_journal_year 2007
_chemical_formula_sum 'C54 H94 Ge2 P2 S2'
_chemical_formula_weight 1014.53
_chemical_name_systematic
;
?
;
_space_group_IT_number 15
_symmetry_cell_setting monoclinic
_symmetry_space_group_name_Hall '-C 2yc'
_symmetry_space_group_name_H-M 'C 1 2/c 1'
_atom_sites_solution_hydrogens geom
_atom_sites_solution_primary direct
_atom_sites_solution_secondary difmap
_audit_creation_method SHELXL-97
_cell_angle_alpha 90.00
_cell_angle_beta 118.224(2)
_cell_angle_gamma 90.00
_cell_formula_units_Z 4
_cell_length_a 33.160(3)
_cell_length_b 11.3364(10)
_cell_length_c 17.1891(15)
_cell_measurement_reflns_used 7326
_cell_measurement_temperature 173(2)
_cell_measurement_theta_max 26.399
_cell_measurement_theta_min 2.373
_cell_volume 5693.4(9)
_computing_cell_refinement 'Bruker SMART'
_computing_data_collection 'Bruker SMART'
_computing_data_reduction 'Bruker SHELXTL'
_computing_molecular_graphics 'Bruker SHELXTL'
_computing_publication_material 'Bruker SHELXTL'
_computing_structure_refinement 'SHELXL-97 (Sheldrick, 1997)'
_computing_structure_solution 'SHELXS-97 (Sheldrick, 1990)'
_diffrn_ambient_temperature 173(2)
_diffrn_measured_fraction_theta_full 0.978
_diffrn_measured_fraction_theta_max 0.978
_diffrn_measurement_device_type 'Bruker CCD detector'
_diffrn_measurement_method 'phi and omega scans'
_diffrn_radiation_monochromator graphite
_diffrn_radiation_source 'fine-focus sealed tube'
_diffrn_radiation_type MoK\a
_diffrn_radiation_wavelength 0.71073
_diffrn_reflns_av_R_equivalents 0.0227
_diffrn_reflns_av_sigmaI/netI 0.0289
_diffrn_reflns_limit_h_max 38
_diffrn_reflns_limit_h_min -39
_diffrn_reflns_limit_k_max 7
_diffrn_reflns_limit_k_min -14
_diffrn_reflns_limit_l_max 21
_diffrn_reflns_limit_l_min -17
_diffrn_reflns_number 13514
_diffrn_reflns_theta_full 26.40
_diffrn_reflns_theta_max 26.40
_diffrn_reflns_theta_min 2.15
_exptl_absorpt_coefficient_mu 1.217
_exptl_absorpt_correction_T_max 1.000000
_exptl_absorpt_correction_T_min 0.731643
_exptl_absorpt_correction_type semi-empirical
_exptl_absorpt_process_details 'SADABS (Bruker-AXS)'
_exptl_crystal_colour colorless
_exptl_crystal_density_diffrn 1.184
_exptl_crystal_density_method 'not measured'
_exptl_crystal_description block
_exptl_crystal_F_000 2176
_exptl_crystal_size_max 0.2
_exptl_crystal_size_mid 0.2
_exptl_crystal_size_min 0.1
_refine_diff_density_max 0.636
_refine_diff_density_min -0.269
_refine_diff_density_rms 0.062
_refine_ls_extinction_method none
_refine_ls_goodness_of_fit_ref 1.035
_refine_ls_hydrogen_treatment constr
_refine_ls_matrix_type full
_refine_ls_number_parameters 287
_refine_ls_number_reflns 5717
_refine_ls_number_restraints 0
_refine_ls_restrained_S_all 1.035
_refine_ls_R_factor_all 0.0394
_refine_ls_R_factor_gt 0.0290
_refine_ls_shift/su_max 0.001
_refine_ls_shift/su_mean 0.000
_refine_ls_structure_factor_coef Fsqd
_refine_ls_weighting_details 'calc w=1/[\s^2^(Fo^2^)+(0.0415P)^2^+3.7027P] where P=(Fo^2^+2Fc^2^)/3'
_refine_ls_weighting_scheme calc
_refine_ls_wR_factor_gt 0.0715
_refine_ls_wR_factor_ref 0.0768
_reflns_number_gt 4776
_reflns_number_total 5717
_reflns_threshold_expression >2sigma(I)
_cod_data_source_file b708308d.txt
_cod_data_source_block 5a
_cod_depositor_comments
;
The following automatic conversions were performed:
'_symmetry_cell_setting' value 'Monoclinic' changed to 'monoclinic'
according to '/home/saulius/struct/CIF-dictionaries/cif_core.dic'
dictionary named 'cif_core.dic' version 2.4.1 from 2010-06-29.

Automatic conversion script
Id: cif_fix_enum 1527 2010-12-29 10:47:43Z saulius 
;
_cod_original_sg_symbol_H-M C2/c
_cod_database_code 7102192

loop_
_symmetry_equiv_pos_as_xyz
'x, y, z'
'-x, y, -z+1/2'
'x+1/2, y+1/2, z'
'-x+1/2, y+1/2, -z+1/2'
'-x, -y, -z'
'x, -y, z-1/2'
'-x+1/2, -y+1/2, -z'
'x+1/2, -y+1/2, z-1/2'

loop_
_atom_site_label
_atom_site_type_symbol
_atom_site_fract_x
_atom_site_fract_y
_atom_site_fract_z
_atom_site_U_iso_or_equiv
_atom_site_adp_type
_atom_site_occupancy
_atom_site_symmetry_multiplicity
_atom_site_calc_flag
_atom_site_refinement_flags
Ge1 Ge 0.0000 0.73539(2) 0.2500 0.01989(8) Uani 1 2 d S
Ge2 Ge 0.0000 0.99746(2) 0.2500 0.02055(8) Uani 1 2 d S
P1 P 0.101941(16) 0.88430(4) 0.33056(3) 0.02424(12) Uani 1 1 d .
S1 S 0.133478(19) 1.03391(5) 0.36867(4) 0.04239(16) Uani 1 1 d .
C1 C 0.04584(6) 0.86555(15) 0.28359(12) 0.0209(4) Uani 1 1 d .
C2 C 0.00518(7) 0.63407(16) 0.35096(13) 0.0261(4) Uani 1 1 d .
C3 C 0.00054(8) 0.7123(2) 0.41841(14) 0.0353(5) Uani 1 1 d .
H3A H 0.0005 0.6631 0.4652 0.053 Uiso 1 1 calc R
H3B H -0.0282 0.7567 0.3893 0.053 Uiso 1 1 calc R
H3C H 0.0263 0.7675 0.4441 0.053 Uiso 1 1 calc R
C4 C 0.05139(7) 0.57110(19) 0.39732(14) 0.0329(5) Uani 1 1 d .
H4A H 0.0761 0.6291 0.4148 0.049 Uiso 1 1 calc R
H4B H 0.0536 0.5135 0.3570 0.049 Uiso 1 1 calc R
H4C H 0.0541 0.5304 0.4499 0.049 Uiso 1 1 calc R
C5 C -0.03297(7) 0.54126(19) 0.31690(15) 0.0368(5) Uani 1 1 d .
H5A H -0.0333 0.5010 0.3671 0.055 Uiso 1 1 calc R
H5B H -0.0275 0.4836 0.2805 0.055 Uiso 1 1 calc R
H5C H -0.0625 0.5799 0.2814 0.055 Uiso 1 1 calc R
C6 C 0.00694(7) 1.09821(17) 0.35238(13) 0.0267(4) Uani 1 1 d .
C7 C 0.02924(8) 1.0264(2) 0.43650(14) 0.0393(5) Uani 1 1 d .
H7A H 0.0326 1.0751 0.4863 0.059 Uiso 1 1 calc R
H7B H 0.0595 0.9998 0.4467 0.059 Uiso 1 1 calc R
H7C H 0.0101 0.9577 0.4310 0.059 Uiso 1 1 calc R
C8 C 0.03751(9) 1.2066(2) 0.36525(16) 0.0464(6) Uani 1 1 d .
H8A H 0.0405 1.2525 0.4160 0.070 Uiso 1 1 calc R
H8B H 0.0236 1.2559 0.3121 0.070 Uiso 1 1 calc R
H8C H 0.0679 1.1805 0.3758 0.070 Uiso 1 1 calc R
C9 C -0.03993(8) 1.1403(2) 0.33772(16) 0.0427(6) Uani 1 1 d .
H9A H -0.0596 1.0719 0.3296 0.064 Uiso 1 1 calc R
H9B H -0.0539 1.1902 0.2850 0.064 Uiso 1 1 calc R
H9C H -0.0363 1.1856 0.3892 0.064 Uiso 1 1 calc R
C10 C 0.13804(6) 0.75496(16) 0.35032(12) 0.0236(4) Uani 1 1 d .
C11 C 0.15586(6) 0.69445(17) 0.43315(12) 0.0232(4) Uani 1 1 d .
C12 C 0.16982(6) 0.57757(17) 0.43521(12) 0.0246(4) Uani 1 1 d .
H12 H 0.1793 0.5340 0.4882 0.030 Uiso 1 1 calc R
C13 C 0.17062(6) 0.52202(17) 0.36470(13) 0.0250(4) Uani 1 1 d .
C14 C 0.16120(6) 0.59014(18) 0.29148(13) 0.0267(4) Uani 1 1 d .
H14 H 0.1658 0.5564 0.2458 0.032 Uiso 1 1 calc R
C15 C 0.14520(6) 0.70618(17) 0.28103(12) 0.0250(4) Uani 1 1 d .
C16 C 0.16712(7) 0.75108(17) 0.52374(13) 0.0268(4) Uani 1 1 d .
C17 C 0.17991(9) 0.6584(2) 0.59686(14) 0.0388(5) Uani 1 1 d .
H17A H 0.1871 0.6979 0.6526 0.058 Uiso 1 1 calc R
H17B H 0.2067 0.6138 0.6035 0.058 Uiso 1 1 calc R
H17C H 0.1541 0.6044 0.5811 0.058 Uiso 1 1 calc R
C18 C 0.20982(7) 0.8284(2) 0.54940(15) 0.0385(5) Uani 1 1 d .
H18A H 0.2188 0.8656 0.6067 0.058 Uiso 1 1 calc R
H18B H 0.2028 0.8896 0.5045 0.058 Uiso 1 1 calc R
H18C H 0.2350 0.7791 0.5532 0.058 Uiso 1 1 calc R
C19 C 0.12960(7) 0.8265(2) 0.52761(14) 0.0372(5) Uani 1 1 d .
H19A H 0.1011 0.7809 0.5045 0.056 Uiso 1 1 calc R
H19B H 0.1245 0.8977 0.4918 0.056 Uiso 1 1 calc R
H19C H 0.1392 0.8489 0.5890 0.056 Uiso 1 1 calc R
C20 C 0.18192(7) 0.39029(17) 0.36558(14) 0.0301(4) Uani 1 1 d .
C21 C 0.18920(9) 0.3288(2) 0.45027(16) 0.0429(6) Uani 1 1 d .
H21A H 0.2153 0.3647 0.5010 0.064 Uiso 1 1 calc R
H21B H 0.1953 0.2449 0.4471 0.064 Uiso 1 1 calc R
H21C H 0.1616 0.3373 0.4571 0.064 Uiso 1 1 calc R
C22 C 0.22559(8) 0.37645(19) 0.35636(17) 0.0400(5) Uani 1 1 d .
H22A H 0.2214 0.4160 0.3023 0.060 Uiso 1 1 calc R
H22B H 0.2317 0.2925 0.3533 0.060 Uiso 1 1 calc R
H22C H 0.2515 0.4121 0.4076 0.060 Uiso 1 1 calc R
C23 C 0.14182(8) 0.3311(2) 0.28671(16) 0.0415(6) Uani 1 1 d .
H23A H 0.1141 0.3381 0.2931 0.062 Uiso 1 1 calc R
H23B H 0.1488 0.2475 0.2847 0.062 Uiso 1 1 calc R
H23C H 0.1369 0.3698 0.2320 0.062 Uiso 1 1 calc R
C24 C 0.14380(7) 0.7709(2) 0.19987(14) 0.0356(5) Uani 1 1 d .
C25 C 0.11794(8) 0.8873(2) 0.17146(16) 0.0415(6) Uani 1 1 d .
H25A H 0.1316 0.9441 0.2200 0.062 Uiso 1 1 calc R
H25B H 0.0858 0.8744 0.1561 0.062 Uiso 1 1 calc R
H25C H 0.1198 0.9182 0.1200 0.062 Uiso 1 1 calc R
C26 C 0.12352(10) 0.6909(3) 0.11675(16) 0.0573(8) Uani 1 1 d .
H26A H 0.0936 0.6613 0.1060 0.086 Uiso 1 1 calc R
H26B H 0.1442 0.6243 0.1262 0.086 Uiso 1 1 calc R
H26C H 0.1201 0.7366 0.0656 0.086 Uiso 1 1 calc R
C27 C 0.19374(9) 0.7975(4) 0.2254(2) 0.0805(12) Uani 1 1 d .
H27A H 0.1953 0.8345 0.1754 0.121 Uiso 1 1 calc R
H27B H 0.2113 0.7238 0.2410 0.121 Uiso 1 1 calc R
H27C H 0.2066 0.8511 0.2761 0.121 Uiso 1 1 calc R

loop_
_atom_site_aniso_label
_atom_site_aniso_U_11
_atom_site_aniso_U_22
_atom_site_aniso_U_33
_atom_site_aniso_U_23
_atom_site_aniso_U_13
_atom_site_aniso_U_12
Ge1 0.01850(14) 0.01503(13) 0.02386(15) 0.000 0.00814(11) 0.000
Ge2 0.01938(14) 0.01473(13) 0.02161(14) 0.000 0.00481(11) 0.000
P1 0.0188(2) 0.0186(2) 0.0275(3) 0.00381(19) 0.0046(2) -0.00169(18)
S1 0.0328(3) 0.0225(2) 0.0505(3) 0.0049(2) 0.0022(3) -0.0093(2)
C1 0.0193(9) 0.0184(8) 0.0223(9) 0.0018(7) 0.0077(7) -0.0002(7)
C2 0.0233(9) 0.0222(9) 0.0319(10) 0.0057(8) 0.0123(8) 0.0006(8)
C3 0.0368(12) 0.0375(12) 0.0351(11) 0.0060(9) 0.0199(10) 0.0034(10)
C4 0.0279(10) 0.0282(10) 0.0376(11) 0.0083(9) 0.0115(9) 0.0050(9)
C5 0.0295(11) 0.0317(11) 0.0464(13) 0.0076(10) 0.0157(10) -0.0049(9)
C6 0.0260(10) 0.0216(9) 0.0266(10) -0.0044(8) 0.0076(8) -0.0010(8)
C7 0.0478(14) 0.0399(12) 0.0307(11) 0.0007(10) 0.0191(10) 0.0107(11)
C8 0.0596(16) 0.0333(12) 0.0417(13) -0.0155(10) 0.0202(12) -0.0192(11)
C9 0.0346(12) 0.0420(13) 0.0414(13) -0.0174(11) 0.0097(10) 0.0073(10)
C10 0.0144(8) 0.0233(9) 0.0275(10) 0.0037(7) 0.0053(7) -0.0018(7)
C11 0.0170(9) 0.0243(9) 0.0256(9) 0.0024(8) 0.0080(7) -0.0011(7)
C12 0.0213(9) 0.0260(9) 0.0244(9) 0.0047(8) 0.0091(8) 0.0014(7)
C13 0.0190(9) 0.0244(9) 0.0299(10) 0.0012(8) 0.0101(8) -0.0005(7)
C14 0.0219(9) 0.0316(10) 0.0265(10) -0.0008(8) 0.0112(8) -0.0008(8)
C15 0.0165(9) 0.0315(10) 0.0231(9) 0.0047(8) 0.0063(7) -0.0022(8)
C16 0.0230(9) 0.0277(10) 0.0247(10) 0.0005(8) 0.0073(8) 0.0006(8)
C17 0.0522(14) 0.0367(12) 0.0267(11) 0.0036(9) 0.0181(10) 0.0047(10)
C18 0.0306(11) 0.0429(12) 0.0321(11) -0.0031(10) 0.0067(9) -0.0088(10)
C19 0.0329(12) 0.0406(12) 0.0336(11) -0.0085(10) 0.0121(9) 0.0063(10)
C20 0.0310(11) 0.0235(9) 0.0358(11) -0.0008(8) 0.0159(9) 0.0001(8)
C21 0.0569(15) 0.0248(11) 0.0477(14) 0.0080(10) 0.0252(12) 0.0080(10)
C22 0.0360(12) 0.0317(11) 0.0553(14) -0.0025(10) 0.0240(11) 0.0045(9)
C23 0.0409(13) 0.0298(11) 0.0493(14) -0.0059(10) 0.0177(11) -0.0085(10)
C24 0.0260(11) 0.0487(13) 0.0314(11) 0.0169(10) 0.0130(9) 0.0041(9)
C25 0.0395(13) 0.0452(13) 0.0371(12) 0.0200(10) 0.0158(10) 0.0005(10)
C26 0.0730(19) 0.0699(18) 0.0337(13) 0.0155(13) 0.0291(13) 0.0260(16)
C27 0.0284(13) 0.129(3) 0.084(2) 0.069(2) 0.0261(14) 0.0080(16)

loop_
_atom_type_symbol
_atom_type_description
_atom_type_scat_dispersion_real
_atom_type_scat_dispersion_imag
_atom_type_scat_source
C C 0.0033 0.0016 'International Tables Vol C Tables 4.2.6.8 and 6.1.1.4'
H H 0.0000 0.0000 'International Tables Vol C Tables 4.2.6.8 and 6.1.1.4'
P P 0.1023 0.0942 'International Tables Vol C Tables 4.2.6.8 and 6.1.1.4'
S S 0.1246 0.1234 'International Tables Vol C Tables 4.2.6.8 and 6.1.1.4'
Ge Ge 0.1547 1.8001 'International Tables Vol C Tables 4.2.6.8 and 6.1.1.4'

loop_
_geom_angle_atom_site_label_1
_geom_angle_atom_site_label_2
_geom_angle_atom_site_label_3
_geom_angle
_geom_angle_site_symmetry_1
_geom_angle_site_symmetry_3
C1 Ge1 C1 84.77(10) . 2
C1 Ge1 C2 114.35(8) . 2
C1 Ge1 C2 115.33(7) 2 2
C1 Ge1 C2 115.33(7) . .
C1 Ge1 C2 114.35(8) 2 .
C2 Ge1 C2 110.67(11) 2 .
C1 Ge2 C1 84.01(10) 2 .
C1 Ge2 C6 115.47(8) 2 .
C1 Ge2 C6 114.28(7) . .
C1 Ge2 C6 114.28(7) 2 2
C1 Ge2 C6 115.47(8) . 2
C6 Ge2 C6 111.05(11) . 2
C1 P1 C10 118.42(9) . .
C1 P1 S1 125.46(7) . .
C10 P1 S1 116.11(6) . .
P1 C1 Ge1 139.66(10) . .
P1 C1 Ge2 124.54(10) . .
Ge1 C1 Ge2 95.61(8) . .
C3 C2 C4 108.18(17) . .
C3 C2 C5 109.16(18) . .
C4 C2 C5 108.74(16) . .
C3 C2 Ge1 108.92(13) . .
C4 C2 Ge1 111.75(14) . .
C5 C2 Ge1 110.04(14) . .
C7 C6 C9 108.94(19) . .
C7 C6 C8 107.51(18) . .
C9 C6 C8 108.87(18) . .
C7 C6 Ge2 109.36(13) . .
C9 C6 Ge2 110.18(13) . .
C8 C6 Ge2 111.89(15) . .
C15 C10 C11 119.30(17) . .
C15 C10 P1 120.61(14) . .
C11 C10 P1 119.81(15) . .
C12 C11 C10 117.07(17) . .
C12 C11 C16 116.44(16) . .
C10 C11 C16 125.98(17) . .
C13 C12 C11 123.71(18) . .
C12 C13 C14 117.14(18) . .
C12 C13 C20 122.77(18) . .
C14 C13 C20 120.08(18) . .
C13 C14 C15 123.51(19) . .
C14 C15 C10 117.32(17) . .
C14 C15 C24 114.04(18) . .
C10 C15 C24 128.09(18) . .
C17 C16 C19 105.13(18) . .
C17 C16 C18 107.09(17) . .
C19 C16 C18 108.93(17) . .
C17 C16 C11 112.26(16) . .
C19 C16 C11 117.15(16) . .
C18 C16 C11 105.88(16) . .
C21 C20 C23 108.85(19) . .
C21 C20 C22 108.65(18) . .
C23 C20 C22 109.23(19) . .
C21 C20 C13 112.38(18) . .
C23 C20 C13 108.12(17) . .
C22 C20 C13 109.57(17) . .
C25 C24 C27 106.9(2) . .
C25 C24 C26 106.15(18) . .
C27 C24 C26 108.5(2) . .
C25 C24 C15 117.99(19) . .
C27 C24 C15 105.45(17) . .
C26 C24 C15 111.45(19) . .

loop_
_geom_bond_atom_site_label_1
_geom_bond_atom_site_label_2
_geom_bond_distance
_geom_bond_site_symmetry_2
Ge1 C1 1.9977(18) .
Ge1 C1 1.9977(18) 2
Ge1 C2 2.0195(19) 2
Ge1 C2 2.0195(19) .
Ge2 C1 2.0124(18) 2
Ge2 C1 2.0124(18) .
Ge2 C6 2.0176(19) .
Ge2 C6 2.0176(19) 2
P1 C1 1.6545(18) .
P1 C10 1.8202(19) .
P1 S1 1.9369(7) .
C2 C3 1.524(3) .
C2 C4 1.529(3) .
C2 C5 1.533(3) .
C6 C7 1.513(3) .
C6 C9 1.528(3) .
C6 C8 1.541(3) .
C10 C15 1.431(3) .
C10 C11 1.432(3) .
C11 C12 1.398(3) .
C11 C16 1.558(3) .
C12 C13 1.377(3) .
C13 C14 1.381(3) .
C13 C20 1.538(3) .
C14 C15 1.398(3) .
C15 C24 1.557(3) .
C16 C17 1.536(3) .
C16 C19 1.536(3) .
C16 C18 1.542(3) .
C20 C21 1.527(3) .
C20 C23 1.534(3) .
C20 C22 1.538(3) .
C24 C25 1.522(3) .
C24 C27 1.529(3) .
C24 C26 1.552(4) .
